data_7201051
loop_
_publ_author_name
'Shao, Xiangfeng'
'Yamaji, Yuhta'
'Fujiwara, Hideki'
'Sugimoto, Toyonari'

_publ_section_title
;
 Interconvertible bistability in magnetic organic conductors based on bent
 donor molecules, EDO-EDSe-TTFVS(O)
;
_journal_issue 32
_journal_name_full 'Journal of Materials Chemistry'
_journal_page_first 5837
_journal_paper_doi 10.1039/b904061g
_journal_volume 19
_journal_year 2009
_chemical_formula_moiety 'C26 H16 Cl4 Ga O4 S14 Se4 '
_chemical_formula_sum 'C26 H16 Cl4 Ga O4 S14 Se4'
_chemical_formula_weight 1368.62
_space_group_IT_number 14
_symmetry_cell_setting monoclinic
_symmetry_Int_Tables_number 14
_symmetry_space_group_name_Hall '-P 2yab'
_symmetry_space_group_name_H-M 'P 1 21/a 1'
_cell_angle_alpha 90.0000
_cell_angle_beta 114.6882(17)
_cell_angle_gamma 90.0000
_cell_formula_units_Z 4
_cell_length_a 16.0581(12)
_cell_length_b 14.4343(11)
_cell_length_c 20.8660(17)
_cell_measurement_reflns_used 11043
_cell_measurement_temperature 298.1
_cell_measurement_theta_max 27.4
_cell_measurement_theta_min 3.0
_cell_volume 4394.4(6)
_computing_cell_refinement PROCESS-AUTO
_computing_data_collection PROCESS-AUTO
_computing_data_reduction CrystalStructure
_computing_publication_material 'CrystalStructure 3.8'
_computing_structure_refinement CRYSTALS
_computing_structure_solution SIR92
_diffrn_detector_area_resol_mean 10.00
_diffrn_measured_fraction_theta_full 0.993
_diffrn_measured_fraction_theta_max 0.993
_diffrn_measurement_device_type 'Rigaku RAXIS-RAPID'
_diffrn_measurement_method \w
_diffrn_radiation_type 'Mo K\a'
_diffrn_radiation_wavelength 0.71075
_diffrn_reflns_av_R_equivalents 0.125
_diffrn_reflns_limit_h_max 20
_diffrn_reflns_limit_h_min -20
_diffrn_reflns_limit_k_max 18
_diffrn_reflns_limit_k_min -18
_diffrn_reflns_limit_l_max 27
_diffrn_reflns_limit_l_min -26
_diffrn_reflns_number 40935
_diffrn_reflns_theta_full 27.47
_diffrn_reflns_theta_max 27.47
_exptl_absorpt_coefficient_mu 4.882
_exptl_absorpt_correction_T_max 0.823
_exptl_absorpt_correction_T_min 0.301
_exptl_absorpt_correction_type multi-scan
_exptl_absorpt_process_details
;
Higashi, T. (1995). Program for Absorption Correction.
Rigaku Corporation, Tokyo, Japan.
;
_exptl_crystal_colour black
_exptl_crystal_density_diffrn 2.069
_exptl_crystal_density_method 'not measured'
_exptl_crystal_description platelet
_exptl_crystal_F_000 2652.00
_exptl_crystal_size_max 0.20
_exptl_crystal_size_mid 0.15
_exptl_crystal_size_min 0.04
_refine_diff_density_max 0.87
_refine_diff_density_min -0.93
_refine_ls_extinction_method none
_refine_ls_goodness_of_fit_ref 1.143
_refine_ls_hydrogen_treatment refall
_refine_ls_number_parameters 494
_refine_ls_number_reflns 3688
_refine_ls_R_factor_gt 0.0724
_refine_ls_shift/su_max 0.0000
_refine_ls_structure_factor_coef Fsqd
_refine_ls_weighting_details
;
Chebychev polynomial with 3 parameters (Carruthers & Watkin, 1979)
2494.9600 3484.0700 1135.9700
;
_refine_ls_weighting_scheme calc
_refine_ls_wR_factor_ref 0.1036
_reflns_number_gt 3675
_reflns_number_total 10004
_reflns_threshold_expression F^2^>1.0\s(F^2^)
_cod_data_source_file b904061g.txt
_cod_data_source_block '_GaCl4-H-phase'
_cod_original_formula_sum 'C26 H16 Cl4 Ga O4 S14 Se4 '
_cod_database_code 7201051

loop_
_symmetry_equiv_pos_site_id
_symmetry_equiv_pos_as_xyz
1 +X,+Y,+Z
2 1/2-X,1/2+Y,-Z
3 -X,-Y,-Z
4 1/2+X,1/2-Y,+Z

loop_
_atom_site_label
_atom_site_type_symbol
_atom_site_fract_x
_atom_site_fract_y
_atom_site_fract_z
_atom_site_U_iso_or_equiv
_atom_site_adp_type
_atom_site_occupancy
_atom_site_symmetry_multiplicity
_atom_site_calc_flag
_atom_site_refinement_flags
_atom_site_disorder_assembly
_atom_site_disorder_group
Se(1) Se 0.10551(12) 0.39337(12) 0.17496(9) 0.0794(5) Uani 1.00 1 d . . .
Se(2) Se 0.12401(16) 0.14763(14) 0.15097(9) 0.1024(7) Uani 1.00 1 d . . .
Se(3) Se 0.31973(14) 0.40882(12) 0.77697(10) 0.0934(6) Uani 1.00 1 d . . .
Se(4) Se 0.30060(14) 0.16891(13) 0.81068(9) 0.0937(6) Uani 1.00 1 d . . .
Ga(1) Ga 0.24993(15) 0.09231(15) 0.00835(10) 0.0954(7) Uani 1.00 1 d . . .
Cl(1) Cl 0.3285(4) 0.1551(5) 0.1070(3) 0.176(2) Uani 1.00 1 d . . .
Cl(2) Cl 0.1552(7) -0.0049(6) 0.0158(5) 0.264(5) Uani 1.00 1 d . . .
Cl(3) Cl 0.3410(4) 0.0320(4) -0.0328(3) 0.140(2) Uani 1.00 1 d . . .
Cl(4) Cl 0.1684(6) 0.1902(6) -0.0662(4) 0.224(4) Uani 1.00 1 d . . .
S(1) S 0.0763(2) 0.3014(2) 0.45469(18) 0.0519(10) Uani 1.00 1 d . . .
S(2) S 0.0592(2) 0.1189(2) 0.51138(17) 0.0535(10) Uani 1.00 1 d . . .
S(3) S 0.0675(2) 0.4007(2) 0.59012(19) 0.0633(11) Uani 1.00 1 d . . .
S(4) S 0.0469(2) 0.2163(2) 0.64540(19) 0.0633(12) Uani 1.00 1 d . . .
S(5) S 0.0872(2) 0.3283(2) 0.31078(19) 0.0585(11) Uani 1.00 1 d . . .
S(6) S 0.1085(2) 0.1312(2) 0.29265(18) 0.0589(11) Uani 1.00 1 d . . .
S(7) S 0.0832(2) 0.0138(2) 0.4006(2) 0.0651(12) Uani 1.00 1 d . . .
S(8) S 0.3170(2) 0.3046(2) 0.49262(18) 0.0524(10) Uani 1.00 1 d . . .
S(9) S 0.3391(2) 0.1234(2) 0.43823(18) 0.0548(11) Uani 1.00 1 d . . .
S(10) S 0.3298(2) 0.4087(2) 0.36558(18) 0.0586(11) Uani 1.00 1 d . . .
S(11) S 0.3589(2) 0.2308(2) 0.30590(18) 0.0591(11) Uani 1.00 1 d . . .
S(12) S 0.3104(2) 0.3362(2) 0.63420(19) 0.0627(11) Uani 1.00 1 d . . .
S(13) S 0.2981(2) 0.1399(2) 0.66260(18) 0.0603(11) Uani 1.00 1 d . . .
S(14) S 0.3169(2) 0.0175(2) 0.5515(2) 0.0671(12) Uani 1.00 1 d . . .
O(1) O 0.0679(7) 0.4800(6) 0.7037(5) 0.090(4) Uani 1.00 1 d . . .
O(2) O 0.0469(7) 0.2974(8) 0.7591(5) 0.093(4) Uani 1.00 1 d . . .
O(3) O 0.3522(7) 0.4996(6) 0.2655(4) 0.077(3) Uani 1.00 1 d . . .
O(4) O 0.3849(7) 0.3278(7) 0.2072(5) 0.082(3) Uani 1.00 1 d . . .
C(1) C 0.0634(8) 0.2392(8) 0.5210(6) 0.047(3) Uani 1.00 1 d . . .
C(2) C 0.0603(8) 0.2813(8) 0.5782(6) 0.050(4) Uani 1.00 1 d . . .
C(3) C 0.0843(8) 0.2030(7) 0.4067(6) 0.047(4) Uani 1.00 1 d . . .
C(4) C 0.0793(8) 0.1159(7) 0.4349(6) 0.047(3) Uani 1.00 1 d . . .
C(5) C 0.0609(9) 0.3954(9) 0.6709(7) 0.065(4) Uani 1.00 1 d . . .
C(6) C 0.0509(10) 0.3134(9) 0.6958(7) 0.072(5) Uani 1.00 1 d . . .
C(7) C 0.0950(8) 0.2183(7) 0.3452(6) 0.048(4) Uani 1.00 1 d . . .
C(8) C 0.1032(8) 0.2970(9) 0.2359(6) 0.051(4) Uani 1.00 1 d . . .
C(9) C 0.1107(8) 0.2064(9) 0.2259(6) 0.055(4) Uani 1.00 1 d . . .
C(10) C 0.052(2) 0.4661(15) 0.7655(12) 0.183(13) Uani 1.00 1 d . . .
C(11) C 0.0696(15) 0.3814(16) 0.7990(9) 0.129(9) Uani 1.00 1 d . . .
C(12) C 0.0508(16) 0.3257(17) 0.0868(9) 0.145(9) Uani 1.00 1 d . . .
C(13) C 0.066(2) 0.2349(18) 0.0819(10) 0.270(16) Uani 1.00 1 d . . .
C(14) C 0.3343(7) 0.2436(8) 0.4274(6) 0.045(3) Uani 1.00 1 d . . .
C(15) C 0.3395(8) 0.2875(8) 0.3726(6) 0.047(3) Uani 1.00 1 d . . .
C(16) C 0.3103(8) 0.2068(7) 0.5417(6) 0.045(3) Uani 1.00 1 d . . .
C(17) C 0.3203(8) 0.1195(8) 0.5161(6) 0.050(3) Uani 1.00 1 d . . .
C(18) C 0.3545(9) 0.4141(9) 0.2929(6) 0.059(4) Uani 1.00 1 d . . .
C(19) C 0.3673(8) 0.3348(9) 0.2646(7) 0.060(4) Uani 1.00 1 d . . .
C(20) C 0.3047(8) 0.2238(7) 0.6058(6) 0.046(3) Uani 1.00 1 d . . .
C(21) C 0.3055(10) 0.3091(10) 0.7135(7) 0.068(5) Uani 1.00 1 d . . .
C(22) C 0.3009(10) 0.2192(10) 0.7269(7) 0.068(5) Uani 1.00 1 d . . .
C(23) C 0.3879(11) 0.4974(11) 0.2114(8) 0.083(6) Uani 1.00 1 d . . .
C(24) C 0.3589(11) 0.4130(13) 0.1671(8) 0.088(6) Uani 1.00 1 d . . .
C(25) C 0.4014(16) 0.3449(16) 0.8587(10) 0.157(10) Uani 1.00 1 d . . .
C(26) C 0.3752(16) 0.2602(15) 0.8788(9) 0.149(9) Uani 1.00 1 d . . .
H(1) H 0.0820 0.5133 0.7989 0.236 Uiso 1.00 1 c R . .
H(2) H -0.0125 0.4728 0.7492 0.236 Uiso 1.00 1 c R . .
H(3) H 0.0394 0.3783 0.8296 0.160 Uiso 1.00 1 c R . .
H(4) H 0.1340 0.3814 0.8262 0.160 Uiso 1.00 1 c R . .
H(5) H -0.0129 0.3392 0.0677 0.166 Uiso 1.00 1 c R . .
H(6) H 0.0768 0.3522 0.0577 0.166 Uiso 1.00 1 c R . .
H(7) H 0.0889 0.2272 0.0469 0.294 Uiso 1.00 1 c R . .
H(8) H 0.0045 0.2138 0.0640 0.294 Uiso 1.00 1 c R . .
H(9) H 0.3708 0.5520 0.1836 0.102 Uiso 1.00 1 c R . .
H(10) H 0.4529 0.4940 0.2349 0.102 Uiso 1.00 1 c R . .
H(11) H 0.3828 0.4125 0.1325 0.107 Uiso 1.00 1 c R . .
H(12) H 0.2939 0.4156 0.1446 0.107 Uiso 1.00 1 c R . .
H(13) H 0.4536 0.3305 0.8502 0.166 Uiso 1.00 1 c R . .
H(14) H 0.4184 0.3869 0.8971 0.166 Uiso 1.00 1 c R . .
H(15) H 0.3410 0.2782 0.9045 0.153 Uiso 1.00 1 c R . .
H(16) H 0.4294 0.2291 0.9094 0.153 Uiso 1.00 1 c R . .

loop_
_atom_site_aniso_label
_atom_site_aniso_U_11
_atom_site_aniso_U_22
_atom_site_aniso_U_33
_atom_site_aniso_U_12
_atom_site_aniso_U_13
_atom_site_aniso_U_23
Se(1) 0.0886(12) 0.0806(11) 0.0788(11) -0.0006(9) 0.0446(10) 0.0182(9)
Se(2) 0.1561(19) 0.0991(13) 0.0750(11) 0.0298(12) 0.0708(12) 0.0060(10)
Se(3) 0.1334(16) 0.0748(11) 0.0856(12) -0.0200(11) 0.0591(12) -0.0232(9)
Se(4) 0.1252(15) 0.0982(13) 0.0634(10) -0.0409(12) 0.0451(10) -0.0054(9)
Ga(1) 0.0987(14) 0.1135(15) 0.0738(12) -0.0053(12) 0.0357(11) -0.0097(11)
Cl(1) 0.116(4) 0.274(8) 0.117(4) 0.018(5) 0.027(3) -0.093(5)
Cl(2) 0.373(13) 0.254(9) 0.291(10) -0.186(9) 0.264(10) -0.137(8)
Cl(3) 0.139(4) 0.157(5) 0.139(4) -0.012(3) 0.074(4) -0.059(4)
Cl(4) 0.219(8) 0.285(10) 0.174(6) 0.110(7) 0.088(6) 0.091(6)
S(1) 0.063(2) 0.0373(17) 0.064(2) -0.0006(16) 0.034(2) -0.0011(15)
S(2) 0.068(2) 0.0384(18) 0.058(2) -0.0014(16) 0.0299(19) -0.0019(15)
S(3) 0.079(2) 0.0420(19) 0.072(2) -0.0033(18) 0.035(2) -0.0055(17)
S(4) 0.074(2) 0.059(2) 0.064(2) 0.0067(19) 0.035(2) 0.0038(18)
S(5) 0.069(2) 0.048(2) 0.067(2) 0.0005(18) 0.037(2) 0.0051(17)
S(6) 0.068(2) 0.057(2) 0.056(2) 0.0030(18) 0.031(2) -0.0061(17)
S(7) 0.094(3) 0.0357(18) 0.074(2) 0.0015(18) 0.044(2) -0.0070(17)
S(8) 0.069(2) 0.0339(17) 0.061(2) 0.0010(16) 0.035(2) 0.0000(15)
S(9) 0.069(2) 0.0336(17) 0.069(2) 0.0022(16) 0.036(2) -0.0028(16)
S(10) 0.075(2) 0.0424(18) 0.070(2) 0.0057(18) 0.041(2) 0.0042(17)
S(11) 0.060(2) 0.060(2) 0.062(2) -0.0011(18) 0.030(2) -0.0071(17)
S(12) 0.082(2) 0.0450(19) 0.078(2) -0.0105(18) 0.050(2) -0.0060(17)
S(13) 0.071(2) 0.051(2) 0.060(2) -0.0124(18) 0.028(2) 0.0030(17)
S(14) 0.082(2) 0.0366(18) 0.090(2) -0.0010(18) 0.044(2) 0.0076(18)
O(1) 0.118(9) 0.074(7) 0.080(7) 0.015(6) 0.043(7) -0.028(6)
O(2) 0.119(9) 0.121(9) 0.054(6) 0.007(7) 0.052(6) -0.014(6)
O(3) 0.097(8) 0.076(7) 0.069(6) 0.018(5) 0.045(6) 0.029(5)
O(4) 0.092(8) 0.103(8) 0.063(6) 0.007(6) 0.044(6) 0.005(6)
C(1) 0.064(9) 0.044(7) 0.037(7) 0.009(6) 0.027(6) 0.013(5)
C(2) 0.049(8) 0.049(8) 0.049(8) -0.007(6) 0.019(7) 0.001(6)
C(3) 0.045(8) 0.040(7) 0.062(8) -0.003(5) 0.028(7) -0.007(6)
C(4) 0.051(8) 0.027(6) 0.063(8) 0.007(5) 0.024(7) 0.009(5)
C(5) 0.066(10) 0.052(8) 0.071(9) 0.018(7) 0.023(8) -0.007(7)
C(6) 0.100(12) 0.056(9) 0.069(10) 0.019(8) 0.044(9) 0.003(7)
C(7) 0.051(8) 0.042(7) 0.059(8) -0.004(6) 0.030(7) -0.013(6)
C(8) 0.057(8) 0.066(9) 0.037(7) 0.000(7) 0.028(6) -0.003(6)
C(9) 0.062(9) 0.080(10) 0.037(7) -0.008(7) 0.035(7) -0.021(6)
C(10) 0.37(4) 0.095(16) 0.13(2) 0.06(2) 0.14(2) -0.023(14)
C(11) 0.17(2) 0.15(2) 0.078(13) -0.015(17) 0.065(14) -0.043(15)
C(12) 0.19(2) 0.16(2) 0.068(13) 0.026(19) 0.032(14) -0.008(14)
C(13) 0.54(6) 0.15(2) 0.045(13) 0.14(3) 0.05(2) 0.023(13)
C(14) 0.041(8) 0.052(7) 0.054(8) 0.002(6) 0.033(6) -0.010(6)
C(15) 0.045(8) 0.051(7) 0.044(7) -0.008(6) 0.018(6) -0.009(6)
C(16) 0.063(9) 0.018(5) 0.056(8) 0.000(5) 0.025(7) 0.010(5)
C(17) 0.046(8) 0.040(7) 0.061(8) -0.003(6) 0.020(6) 0.004(6)
C(18) 0.068(10) 0.045(8) 0.052(8) 0.002(7) 0.012(7) 0.013(6)
C(19) 0.054(9) 0.058(9) 0.061(9) 0.006(7) 0.016(7) 0.018(7)
C(20) 0.046(8) 0.037(6) 0.054(8) -0.014(5) 0.019(6) -0.008(5)
C(21) 0.080(11) 0.074(10) 0.063(9) -0.014(8) 0.041(8) -0.015(8)
C(22) 0.087(11) 0.062(9) 0.064(9) -0.010(8) 0.040(8) -0.004(7)
C(23) 0.092(13) 0.080(11) 0.084(11) 0.015(9) 0.042(11) 0.038(9)
C(24) 0.071(11) 0.132(15) 0.064(10) 0.023(11) 0.034(9) 0.033(11)
C(25) 0.19(2) 0.134(19) 0.088(15) -0.041(18) 0.003(15) -0.039(14)
C(26) 0.19(2) 0.127(18) 0.069(13) -0.051(18) -0.010(13) -0.017(12)

loop_
_atom_type_symbol
_atom_type_description
_atom_type_scat_dispersion_real
_atom_type_scat_dispersion_imag
_atom_type_scat_source
C C 0.003 0.002
;
International Tables for Crystallography
(1992, Vol. C, Tables 4.2.6.8 and 6.1.1.4)
;
H H 0.000 0.000
;
International Tables for Crystallography
(1992, Vol. C, Table 6.1.1.4)
;
O O 0.011 0.006
;
International Tables for Crystallography
(1992, Vol. C, Tables 4.2.6.8 and 6.1.1.4)
;
S S 0.125 0.123
;
International Tables for Crystallography
(1992, Vol. C, Tables 4.2.6.8 and 6.1.1.4)
;
Se Se -0.093 2.226
;
International Tables for Crystallography
(1992, Vol. C, Tables 4.2.6.8 and 6.1.1.4)
;
Ga Ga 0.231 1.608
;
International Tables for Crystallography
(1992, Vol. C, Tables 4.2.6.8 and 6.1.1.4)
;
Cl Cl 0.148 0.159
;
International Tables for Crystallography
(1992, Vol. C, Tables 4.2.6.8 and 6.1.1.4)
;

loop_
_geom_angle_atom_site_label_1
_geom_angle_atom_site_label_2
_geom_angle_atom_site_label_3
_geom_angle
_geom_angle_publ_flag
_geom_angle_site_symmetry_1
_geom_angle_site_symmetry_2
_geom_angle_site_symmetry_3
C(8) Se(1) C(12) 98.0(8) yes . . .
C(9) Se(2) C(13) 98.5(10) yes . . .
C(21) Se(3) C(25) 95.4(8) yes . . .
C(22) Se(4) C(26) 100.2(8) yes . . .
Cl(1) Ga(1) Cl(2) 111.5(3) yes . . .
Cl(1) Ga(1) Cl(3) 109.3(2) yes . . .
Cl(1) Ga(1) Cl(4) 111.4(3) yes . . .
Cl(2) Ga(1) Cl(3) 112.8(3) yes . . .
Cl(2) Ga(1) Cl(4) 104.7(3) yes . . .
Cl(3) Ga(1) Cl(4) 107.0(3) yes . . .
C(1) S(1) C(3) 95.6(6) yes . . .
C(1) S(2) C(4) 96.6(6) yes . . .
C(2) S(3) C(5) 93.9(6) yes . . .
C(2) S(4) C(6) 93.7(7) yes . . .
C(7) S(5) C(8) 97.0(6) yes . . .
C(7) S(6) C(9) 95.8(6) yes . . .
C(14) S(8) C(16) 96.7(6) yes . . .
C(14) S(9) C(17) 97.7(6) yes . . .
C(15) S(10) C(18) 94.3(6) yes . . .
C(15) S(11) C(19) 93.8(6) yes . . .
C(20) S(12) C(21) 95.6(7) yes . . .
C(20) S(13) C(22) 94.5(6) yes . . .
C(5) O(1) C(10) 108.3(13) yes . . .
C(6) O(2) C(11) 108.4(13) yes . . .
C(18) O(3) C(23) 110.8(11) yes . . .
C(19) O(4) C(24) 109.5(12) yes . . .
S(1) C(1) S(2) 115.8(7) yes . . .
S(1) C(1) C(2) 122.0(9) yes . . .
S(2) C(1) C(2) 122.2(10) yes . . .
S(3) C(2) S(4) 115.8(8) yes . . .
S(3) C(2) C(1) 123.0(10) yes . . .
S(4) C(2) C(1) 121.2(9) yes . . .
S(1) C(3) C(4) 116.8(11) yes . . .
S(1) C(3) C(7) 117.5(8) yes . . .
C(4) C(3) C(7) 125.6(11) yes . . .
S(2) C(4) S(7) 118.0(7) yes . . .
S(2) C(4) C(3) 115.0(9) yes . . .
S(7) C(4) C(3) 126.9(11) yes . . .
S(3) C(5) O(1) 114.6(11) yes . . .
S(3) C(5) C(6) 119.0(12) yes . . .
O(1) C(5) C(6) 126.3(15) yes . . .
S(4) C(6) O(2) 116.3(10) yes . . .
S(4) C(6) C(5) 117.6(13) yes . . .
O(2) C(6) C(5) 126.1(14) yes . . .
S(5) C(7) S(6) 114.1(8) yes . . .
S(5) C(7) C(3) 121.2(9) yes . . .
S(6) C(7) C(3) 124.5(8) yes . . .
Se(1) C(8) S(5) 117.5(7) yes . . .
Se(1) C(8) C(9) 125.8(11) yes . . .
S(5) C(8) C(9) 116.7(11) yes . . .
Se(2) C(9) S(6) 115.1(7) yes . . .
Se(2) C(9) C(8) 128.6(11) yes . . .
S(6) C(9) C(8) 116.3(11) yes . . .
O(1) C(10) C(11) 120(2) yes . . .
O(2) C(11) C(10) 120.6(16) yes . . .
Se(1) C(12) C(13) 122.6(13) yes . . .
Se(2) C(13) C(12) 130.8(15) yes . . .
S(8) C(14) S(9) 114.5(8) yes . . .
S(8) C(14) C(15) 121.0(9) yes . . .
S(9) C(14) C(15) 124.4(10) yes . . .
S(10) C(15) S(11) 115.9(7) yes . . .
S(10) C(15) C(14) 120.5(10) yes . . .
S(11) C(15) C(14) 123.5(9) yes . . .
S(8) C(16) C(17) 116.8(11) yes . . .
S(8) C(16) C(20) 117.1(8) yes . . .
C(17) C(16) C(20) 125.8(11) yes . . .
S(9) C(17) S(14) 119.1(7) yes . . .
S(9) C(17) C(16) 114.3(9) yes . . .
S(14) C(17) C(16) 126.6(11) yes . . .
S(10) C(18) O(3) 116.0(10) yes . . .
S(10) C(18) C(19) 118.8(11) yes . . .
O(3) C(18) C(19) 125.0(14) yes . . .
S(11) C(19) O(4) 117.3(10) yes . . .
S(11) C(19) C(18) 117.0(12) yes . . .
O(4) C(19) C(18) 125.7(13) yes . . .
S(12) C(20) S(13) 115.8(8) yes . . .
S(12) C(20) C(16) 118.7(9) yes . . .
S(13) C(20) C(16) 125.4(8) yes . . .
Se(3) C(21) S(12) 117.0(8) yes . . .
Se(3) C(21) C(22) 126.1(12) yes . . .
S(12) C(21) C(22) 116.7(12) yes . . .
Se(4) C(22) S(13) 116.6(7) yes . . .
Se(4) C(22) C(21) 126.0(12) yes . . .
S(13) C(22) C(21) 117.4(12) yes . . .
O(3) C(23) C(24) 112.1(14) yes . . .
O(4) C(24) C(23) 113.5(11) yes . . .
Se(3) C(25) C(26) 120.5(15) yes . . .
Se(4) C(26) C(25) 122.6(13) yes . . .
O(1) C(10) H(1) 109.5 no . . .
O(1) C(10) H(2) 104.0 no . . .
C(11) C(10) H(1) 109.3 no . . .
C(11) C(10) H(2) 103.6 no . . .
H(1) C(10) H(2) 109.5 no . . .
O(2) C(11) H(3) 105.9 no . . .
O(2) C(11) H(4) 107.2 no . . .
C(10) C(11) H(3) 109.2 no . . .
C(10) C(11) H(4) 104.2 no . . .
H(3) C(11) H(4) 109.5 no . . .
Se(1) C(12) H(5) 106.0 no . . .
Se(1) C(12) H(6) 105.0 no . . .
C(13) C(12) H(5) 111.5 no . . .
C(13) C(12) H(6) 101.6 no . . .
H(5) C(12) H(6) 109.5 no . . .
Se(2) C(13) H(7) 106.9 no . . .
Se(2) C(13) H(8) 101.0 no . . .
C(12) C(13) H(7) 108.2 no . . .
C(12) C(13) H(8) 98.5 no . . .
H(7) C(13) H(8) 109.5 no . . .
O(3) C(23) H(9) 110.3 no . . .
O(3) C(23) H(10) 107.6 no . . .
C(24) C(23) H(9) 111.4 no . . .
C(24) C(23) H(10) 105.7 no . . .
H(9) C(23) H(10) 109.5 no . . .
O(4) C(24) H(11) 108.9 no . . .
O(4) C(24) H(12) 108.1 no . . .
C(23) C(24) H(11) 111.0 no . . .
C(23) C(24) H(12) 105.7 no . . .
H(11) C(24) H(12) 109.5 no . . .
Se(3) C(25) H(13) 105.7 no . . .
Se(3) C(25) H(14) 107.1 no . . .
C(26) C(25) H(13) 105.2 no . . .
C(26) C(25) H(14) 108.5 no . . .
H(13) C(25) H(14) 109.5 no . . .
Se(4) C(26) H(15) 105.9 no . . .
Se(4) C(26) H(16) 106.4 no . . .
C(25) C(26) H(15) 104.3 no . . .
C(25) C(26) H(16) 107.7 no . . .
H(15) C(26) H(16) 109.5 no . . .

loop_
_geom_bond_atom_site_label_1
_geom_bond_atom_site_label_2
_geom_bond_distance
_geom_bond_publ_flag
_geom_bond_site_symmetry_1
_geom_bond_site_symmetry_2
Se(1) C(8) 1.895(13) yes . .
Se(1) C(12) 1.938(19) yes . .
Se(2) C(9) 1.868(14) yes . .
Se(2) C(13) 1.85(2) yes . .
Se(3) C(21) 1.905(15) yes . .
Se(3) C(25) 1.900(19) yes . .
Se(4) C(22) 1.895(16) yes . .
Se(4) C(26) 1.942(19) yes . .
Ga(1) Cl(1) 2.117(6) yes . .
Ga(1) Cl(2) 2.123(12) yes . .
Ga(1) Cl(3) 2.164(7) yes . .
Ga(1) Cl(4) 2.104(8) yes . .
S(1) C(1) 1.733(14) yes . .
S(1) C(3) 1.772(13) yes . .
S(2) C(1) 1.747(11) yes . .
S(2) C(4) 1.756(15) yes . .
S(3) C(2) 1.738(12) yes . .
S(3) C(5) 1.734(17) yes . .
S(4) C(2) 1.774(14) yes . .
S(4) C(6) 1.737(16) yes . .
S(5) C(7) 1.726(12) yes . .
S(5) C(8) 1.746(15) yes . .
S(6) C(7) 1.741(13) yes . .
S(6) C(9) 1.778(14) yes . .
S(7) C(4) 1.651(12) yes . .
S(8) C(14) 1.738(14) yes . .
S(8) C(16) 1.774(12) yes . .
S(9) C(14) 1.748(12) yes . .
S(9) C(17) 1.773(15) yes . .
S(10) C(15) 1.757(11) yes . .
S(10) C(18) 1.721(17) yes . .
S(11) C(15) 1.752(14) yes . .
S(11) C(19) 1.764(15) yes . .
S(12) C(20) 1.717(11) yes . .
S(12) C(21) 1.732(17) yes . .
S(13) C(20) 1.728(13) yes . .
S(13) C(22) 1.750(16) yes . .
S(14) C(17) 1.659(12) yes . .
O(1) C(5) 1.382(17) yes . .
O(1) C(10) 1.43(3) yes . .
O(2) C(6) 1.37(2) yes . .
O(2) C(11) 1.43(2) yes . .
O(3) C(18) 1.355(16) yes . .
O(3) C(23) 1.46(2) yes . .
O(4) C(19) 1.34(2) yes . .
O(4) C(24) 1.45(2) yes . .
C(1) C(2) 1.359(19) yes . .
C(3) C(4) 1.404(16) yes . .
C(3) C(7) 1.38(2) yes . .
C(5) C(6) 1.33(2) yes . .
C(8) C(9) 1.337(19) yes . .
C(10) C(11) 1.38(3) yes . .
C(12) C(13) 1.35(3) yes . .
C(14) C(15) 1.339(19) yes . .
C(16) C(17) 1.404(16) yes . .
C(16) C(20) 1.40(2) yes . .
C(18) C(19) 1.34(2) yes . .
C(21) C(22) 1.34(2) yes . .
C(23) C(24) 1.48(2) yes . .
C(25) C(26) 1.41(3) yes . .
C(10) H(1) 0.950 no . .
C(10) H(2) 0.950 no . .
C(11) H(3) 0.950 no . .
C(11) H(4) 0.950 no . .
C(12) H(5) 0.950 no . .
C(12) H(6) 0.950 no . .
C(13) H(7) 0.950 no . .
C(13) H(8) 0.950 no . .
C(23) H(9) 0.950 no . .
C(23) H(10) 0.950 no . .
C(24) H(11) 0.950 no . .
C(24) H(12) 0.950 no . .
C(25) H(13) 0.950 no . .
C(25) H(14) 0.950 no . .
C(26) H(15) 0.950 no . .
C(26) H(16) 0.950 no . .

loop_
_geom_contact_atom_site_label_1
_geom_contact_atom_site_label_2
_geom_contact_distance
_geom_contact_publ_flag
_geom_contact_site_symmetry_1
_geom_contact_site_symmetry_2
Se(4) O(3) 3.356(9) ? . 2_546
Cl(1) O(4) 3.134(12) ? . .
S(1) S(14) 3.588(4) ? . 2_556
S(6) O(4) 3.329(10) ? . 4_455
S(7) S(12) 3.325(5) ? . 2_546
S(7) C(18) 3.567(12) ? . 4_455
S(11) C(3) 3.476(11) ? . 4_555
S(12) S(7) 3.325(5) ? . 2_556
S(14) S(1) 3.588(4) ? . 2_546
O(3) Se(4) 3.356(9) ? . 2_556
O(4) Cl(1) 3.134(12) ? . .
O(4) S(6) 3.329(10) ? . 4_555
O(4) C(7) 3.465(13) ? . 4_555
O(4) C(9) 3.517(18) ? . 4_555
C(1) C(14) 3.377(15) ? . 4_455
C(1) C(20) 3.531(16) ? . .
C(3) S(11) 3.476(11) ? . 4_455
C(3) C(16) 3.545(14) ? . .
C(3) C(19) 3.550(15) ? . 4_455
C(4) C(17) 3.518(16) ? . .
C(7) O(4) 3.465(13) ? . 4_455
C(7) C(14) 3.512(16) ? . .
C(7) C(19) 3.414(17) ? . 4_455
C(9) O(4) 3.517(18) ? . 4_455
C(14) C(1) 3.377(15) ? . 4_555
C(14) C(7) 3.512(16) ? . .
C(16) C(3) 3.545(14) ? . .
C(17) C(4) 3.518(16) ? . .
C(18) S(7) 3.567(12) ? . 4_555
C(19) C(3) 3.550(15) ? . 4_555
C(19) C(7) 3.414(17) ? . 4_555
C(20) C(1) 3.531(16) ? . .
Se(1) H(1) 3.543 ? . 3_566
Se(1) H(2) 3.231 ? . 3_566
Se(1) H(12) 3.355 ? . .
Se(3) H(4) 3.558 ? . .
Se(4) H(9) 3.274 ? . 2_546
Ga(1) H(7) 3.587 ? . .
Cl(1) H(1) 2.785 ? . 2_546
Cl(1) H(5) 2.985 ? . 4_555
Cl(2) H(11) 3.129 ? . 2_545
Cl(2) H(14) 2.987 ? . 2_546
Cl(2) H(15) 3.533 ? . 2_546
Cl(3) H(5) 3.041 ? . 4_555
Cl(3) H(6) 3.053 ? . 2_545
Cl(3) H(9) 3.551 ? . 2_545
Cl(3) H(12) 2.955 ? . 2_545
Cl(4) H(3) 3.555 ? . 1_554
Cl(4) H(4) 3.455 ? . 1_554
Cl(4) H(7) 3.162 ? . .
Cl(4) H(9) 3.014 ? . 2_545
Cl(4) H(13) 3.162 ? . 4_454
Cl(4) H(15) 3.330 ? . 1_554
S(5) H(1) 3.557 ? . 3_566
S(5) H(2) 3.161 ? . 3_566
S(6) H(10) 2.906 ? . 4_455
S(7) H(10) 3.210 ? . 4_455
S(13) H(2) 3.252 ? . 4_555
O(2) H(13) 3.412 ? . 4_455
C(12) H(16) 3.480 ? . 4_454
C(13) H(16) 3.384 ? . 4_454
C(26) H(8) 3.562 ? . 4_556
H(1) Se(1) 3.543 ? . 3_566
H(1) Cl(1) 2.785 ? . 2_556
H(1) S(5) 3.557 ? . 3_566
H(2) Se(1) 3.231 ? . 3_566
H(2) S(5) 3.161 ? . 3_566
H(2) S(13) 3.252 ? . 4_455
H(3) Cl(4) 3.555 ? . 1_556
H(3) H(13) 3.414 ? . 4_455
H(3) H(16) 3.279 ? . 4_455
H(4) Se(3) 3.558 ? . .
H(4) Cl(4) 3.455 ? . 1_556
H(4) H(15) 3.376 ? . .
H(5) Cl(1) 2.985 ? . 4_455
H(5) Cl(3) 3.041 ? . 4_455
H(5) H(16) 3.193 ? . 4_454
H(6) Cl(3) 3.053 ? . 2_555
H(6) H(12) 3.316 ? . .
H(6) H(16) 3.231 ? . 4_454
H(7) Ga(1) 3.587 ? . .
H(7) Cl(4) 3.162 ? . .
H(7) H(14) 3.583 ? . 4_454
H(7) H(16) 3.009 ? . 4_454
H(8) C(26) 3.562 ? . 4_454
H(8) H(11) 3.393 ? . 4_455
H(8) H(14) 3.484 ? . 4_454
H(8) H(15) 3.269 ? . 4_454
H(8) H(16) 3.049 ? . 4_454
H(9) Se(4) 3.274 ? . 2_556
H(9) Cl(3) 3.551 ? . 2_555
H(9) Cl(4) 3.014 ? . 2_555
H(10) S(6) 2.906 ? . 4_555
H(10) S(7) 3.210 ? . 4_555
H(11) Cl(2) 3.129 ? . 2_555
H(11) H(8) 3.393 ? . 4_555
H(12) Se(1) 3.355 ? . .
H(12) Cl(3) 2.955 ? . 2_555
H(12) H(6) 3.316 ? . .
H(13) Cl(4) 3.162 ? . 4_556
H(13) O(2) 3.412 ? . 4_555
H(13) H(3) 3.414 ? . 4_555
H(14) Cl(2) 2.987 ? . 2_556
H(14) H(7) 3.583 ? . 4_556
H(14) H(8) 3.484 ? . 4_556
H(15) Cl(2) 3.533 ? . 2_556
H(15) Cl(4) 3.330 ? . 1_556
H(15) H(4) 3.376 ? . .
H(15) H(8) 3.269 ? . 4_556
H(16) C(12) 3.480 ? . 4_556
H(16) C(13) 3.384 ? . 4_556
H(16) H(3) 3.279 ? . 4_555
H(16) H(5) 3.193 ? . 4_556
H(16) H(6) 3.231 ? . 4_556
H(16) H(7) 3.009 ? . 4_556
H(16) H(8) 3.049 ? . 4_556

loop_
_geom_torsion_atom_site_label_1
_geom_torsion_atom_site_label_2
_geom_torsion_atom_site_label_3
_geom_torsion_atom_site_label_4
_geom_torsion
_geom_torsion_publ_flag
_geom_torsion_site_symmetry_1
_geom_torsion_site_symmetry_2
_geom_torsion_site_symmetry_3
_geom_torsion_site_symmetry_4
C(8) Se(1) C(12) C(13) -35(3) ? . . . .
C(12) Se(1) C(8) S(5) -147.1(10) ? . . . .
C(12) Se(1) C(8) C(9) 31.2(14) ? . . . .
C(9) Se(2) C(13) C(12) 23(4) ? . . . .
C(13) Se(2) C(9) S(6) 152.9(13) ? . . . .
C(13) Se(2) C(9) C(8) -27.5(17) ? . . . .
C(21) Se(3) C(25) C(26) -58(2) ? . . . .
C(25) Se(3) C(21) S(12) -135.6(11) ? . . . .
C(25) Se(3) C(21) C(22) 37.6(16) ? . . . .
C(22) Se(4) C(26) C(25) 10(2) ? . . . .
C(26) Se(4) C(22) S(13) 146.8(10) ? . . . .
C(26) Se(4) C(22) C(21) -31.2(16) ? . . . .
C(1) S(1) C(3) C(4) -0.6(8) ? . . . .
C(1) S(1) C(3) C(7) 179.5(9) ? . . . .
C(3) S(1) C(1) S(2) -2.4(7) ? . . . .
C(3) S(1) C(1) C(2) 175.1(10) ? . . . .
C(1) S(2) C(4) S(7) 179.7(4) ? . . . .
C(1) S(2) C(4) C(3) -4.4(9) ? . . . .
C(4) S(2) C(1) S(1) 3.9(7) ? . . . .
C(4) S(2) C(1) C(2) -173.6(10) ? . . . .
C(2) S(3) C(5) O(1) 177.6(10) ? . . . .
C(2) S(3) C(5) C(6) -1.8(12) ? . . . .
C(5) S(3) C(2) S(4) 2.0(8) ? . . . .
C(5) S(3) C(2) C(1) -178.9(11) ? . . . .
C(2) S(4) C(6) O(2) -177.2(11) ? . . . .
C(2) S(4) C(6) C(5) 0.4(11) ? . . . .
C(6) S(4) C(2) S(3) -1.6(8) ? . . . .
C(6) S(4) C(2) C(1) 179.2(10) ? . . . .
C(7) S(5) C(8) Se(1) -178.1(6) ? . . . .
C(7) S(5) C(8) C(9) 3.5(10) ? . . . .
C(8) S(5) C(7) S(6) -2.9(7) ? . . . .
C(8) S(5) C(7) C(3) -178.3(9) ? . . . .
C(7) S(6) C(9) Se(2) -179.7(6) ? . . . .
C(7) S(6) C(9) C(8) 0.7(9) ? . . . .
C(9) S(6) C(7) S(5) 1.7(7) ? . . . .
C(9) S(6) C(7) C(3) 176.9(10) ? . . . .
C(14) S(8) C(16) C(17) 0.2(6) ? . . . .
C(14) S(8) C(16) C(20) 174.1(9) ? . . . .
C(16) S(8) C(14) S(9) -0.9(7) ? . . . .
C(16) S(8) C(14) C(15) 176.5(9) ? . . . .
C(14) S(9) C(17) S(14) 179.4(7) ? . . . .
C(14) S(9) C(17) C(16) -1.0(9) ? . . . .
C(17) S(9) C(14) S(8) 1.2(7) ? . . . .
C(17) S(9) C(14) C(15) -176.2(10) ? . . . .
C(15) S(10) C(18) O(3) 178.0(9) ? . . . .
C(15) S(10) C(18) C(19) 3.1(11) ? . . . .
C(18) S(10) C(15) S(11) -4.4(7) ? . . . .
C(18) S(10) C(15) C(14) 174.0(10) ? . . . .
C(15) S(11) C(19) O(4) 178.7(9) ? . . . .
C(15) S(11) C(19) C(18) -1.9(10) ? . . . .
C(19) S(11) C(15) S(10) 4.0(7) ? . . . .
C(19) S(11) C(15) C(14) -174.3(10) ? . . . .
C(20) S(12) C(21) Se(3) 174.8(7) ? . . . .
C(20) S(12) C(21) C(22) 0.9(11) ? . . . .
C(21) S(12) C(20) S(13) -0.4(3) ? . . . .
C(21) S(12) C(20) C(16) -177.3(10) ? . . . .
C(20) S(13) C(22) Se(4) -177.5(8) ? . . . .
C(20) S(13) C(22) C(21) 0.7(13) ? . . . .
C(22) S(13) C(20) S(12) -0.1(8) ? . . . .
C(22) S(13) C(20) C(16) 176.6(11) ? . . . .
C(5) O(1) C(10) C(11) 26(2) ? . . . .
C(10) O(1) C(5) S(3) 174.1(14) ? . . . .
C(10) O(1) C(5) C(6) -7(2) ? . . . .
C(6) O(2) C(11) C(10) 29(3) ? . . . .
C(11) O(2) C(6) S(4) 168.4(12) ? . . . .
C(11) O(2) C(6) C(5) -9(2) ? . . . .
C(18) O(3) C(23) C(24) 39.0(14) ? . . . .
C(23) O(3) C(18) S(10) 171.2(8) ? . . . .
C(23) O(3) C(18) C(19) -14.3(17) ? . . . .
C(19) O(4) C(24) C(23) 44.0(18) ? . . . .
C(24) O(4) C(19) S(11) 160.6(9) ? . . . .
C(24) O(4) C(19) C(18) -18.7(17) ? . . . .
S(1) C(1) C(2) S(3) 0.8(12) ? . . . .
S(1) C(1) C(2) S(4) 179.9(6) ? . . . .
S(2) C(1) C(2) S(3) 178.2(6) ? . . . .
S(2) C(1) C(2) S(4) -2.7(15) ? . . . .
S(1) C(3) C(4) S(2) 3.5(12) ? . . . .
S(1) C(3) C(4) S(7) 179.0(7) ? . . . .
S(1) C(3) C(7) S(5) -7.6(13) ? . . . .
S(1) C(3) C(7) S(6) 177.4(6) ? . . . .
C(4) C(3) C(7) S(5) 172.5(9) ? . . . .
C(4) C(3) C(7) S(6) -2.4(17) ? . . . .
C(7) C(3) C(4) S(2) -176.7(9) ? . . . .
C(7) C(3) C(4) S(7) -1.1(17) ? . . . .
S(3) C(5) C(6) S(4) 0.9(13) ? . . . .
S(3) C(5) C(6) O(2) 178.3(11) ? . . . .
O(1) C(5) C(6) S(4) -178.3(10) ? . . . .
O(1) C(5) C(6) O(2) -0.9(17) ? . . . .
Se(1) C(8) C(9) Se(2) -0.7(13) ? . . . .
Se(1) C(8) C(9) S(6) 178.8(6) ? . . . .
S(5) C(8) C(9) Se(2) 177.6(7) ? . . . .
S(5) C(8) C(9) S(6) -2.8(13) ? . . . .
O(1) C(10) C(11) O(2) -40(3) ? . . . .
Se(1) C(12) C(13) Se(2) 9(5) ? . . . .
S(8) C(14) C(15) S(10) 0.6(10) ? . . . .
S(8) C(14) C(15) S(11) 178.8(6) ? . . . .
S(9) C(14) C(15) S(10) 177.8(6) ? . . . .
S(9) C(14) C(15) S(11) -4.0(15) ? . . . .
S(8) C(16) C(17) S(9) 0.5(9) ? . . . .
S(8) C(16) C(17) S(14) -179.9(6) ? . . . .
S(8) C(16) C(20) S(12) -3.2(13) ? . . . .
S(8) C(16) C(20) S(13) -179.7(2) ? . . . .
C(17) C(16) C(20) S(12) 170.1(9) ? . . . .
C(17) C(16) C(20) S(13) -6.5(18) ? . . . .
C(20) C(16) C(17) S(9) -172.7(10) ? . . . .
C(20) C(16) C(17) S(14) 6.8(18) ? . . . .
S(10) C(18) C(19) S(11) -0.8(13) ? . . . .
S(10) C(18) C(19) O(4) 178.4(9) ? . . . .
O(3) C(18) C(19) S(11) -175.2(9) ? . . . .
O(3) C(18) C(19) O(4) 4(2) ? . . . .
Se(3) C(21) C(22) Se(4) 4(2) ? . . . .
Se(3) C(21) C(22) S(13) -174.4(8) ? . . . .
S(12) C(21) C(22) Se(4) 176.9(8) ? . . . .
S(12) C(21) C(22) S(13) -1.1(16) ? . . . .
O(3) C(23) C(24) O(4) -56.8(18) ? . . . .
Se(3) C(25) C(26) Se(4) 36(3) ? . . . .
